data_2014032
loop_
_publ_author_name
' Cheng Rong Ding '
' Zhi Min Jin '
' Hai Bin Wang '
' Mao Lin Hu '
' He Lin '

_publ_section_title
;
 1,4-Diazabicyclo[2.2.2]octane-1,4-diium trichromate
;
_journal_issue 5
_journal_name_full 'Acta Crystallographica Section C'
_journal_page_first m203
_journal_page_last m204
_journal_paper_doi 10.1107/S0108270104004007
_journal_volume 60
_journal_year 2004
_chemical_formula_moiety 'C6 H14 N2, Cr3 O10'
_chemical_formula_sum 'C6 H14 Cr3 N2 O10'
_chemical_formula_weight 430.19
_chemical_name_systematic
;
 Diazabicyclo[2.2.2]octane-1,4-diium Trichromate
;
_space_group_IT_number 2
_symmetry_cell_setting triclinic
_symmetry_space_group_name_Hall '-P 1'
_symmetry_space_group_name_H-M 'P -1'
_atom_sites_solution_hydrogens geom
_atom_sites_solution_primary direct
_atom_sites_solution_secondary difmap
_audit_creation_method SHELXL-97
_cell_angle_alpha 87.6610(10)
_cell_angle_beta 69.4970(10)
_cell_angle_gamma 82.7710(10)
_cell_formula_units_Z 2
_cell_length_a 7.4895(6)
_cell_length_b 9.7648(8)
_cell_length_c 10.1427(8)
_cell_measurement_reflns_used 346
_cell_measurement_temperature 273(2)
_cell_measurement_theta_max 22.98
_cell_measurement_theta_min 2.37
_cell_volume 689.26(10)
_computing_cell_refinement SMART
_computing_data_collection 'SMART (Bruker, 2000)'
_computing_data_reduction 'SAINT (Bruker, 2000)'
_computing_molecular_graphics SHELXTL
_computing_publication_material SHELXTL
_computing_structure_refinement SHELXTL
_computing_structure_solution 'SHELXTL (Bruker, 2000)'
_diffrn_ambient_temperature 273(2)
_diffrn_measured_fraction_theta_full 0.989
_diffrn_measured_fraction_theta_max 0.989
_diffrn_measurement_device_type 'Bruker SMART CCD area-detector'
_diffrn_measurement_method '\f and \w scans'
_diffrn_radiation_monochromator graphite
_diffrn_radiation_source 'fine-focus sealed tube'
_diffrn_radiation_type MoK\a
_diffrn_radiation_wavelength 0.71073
_diffrn_reflns_av_R_equivalents 0.0131
_diffrn_reflns_av_sigmaI/netI 0.0178
_diffrn_reflns_limit_h_max 8
_diffrn_reflns_limit_h_min -8
_diffrn_reflns_limit_k_max 11
_diffrn_reflns_limit_k_min -11
_diffrn_reflns_limit_l_max 11
_diffrn_reflns_limit_l_min -12
_diffrn_reflns_number 5021
_diffrn_reflns_theta_full 25.10
_diffrn_reflns_theta_max 25.10
_diffrn_reflns_theta_min 2.10
_exptl_absorpt_coefficient_mu 2.374
_exptl_absorpt_correction_T_max 0.026
_exptl_absorpt_correction_T_min 0.023
_exptl_absorpt_correction_type multi-scan
_exptl_absorpt_process_details '(SADABS; Bruker, 2000)'
_exptl_crystal_colour colorless
_exptl_crystal_density_diffrn 2.073
_exptl_crystal_density_method 'not measured'
_exptl_crystal_description block
_exptl_crystal_F_000 432.0
_exptl_crystal_size_max 0.59
_exptl_crystal_size_mid 0.58
_exptl_crystal_size_min 0.52
_refine_diff_density_max 0.422
_refine_diff_density_min -0.517
_refine_ls_extinction_coef 0.186(6)
_refine_ls_extinction_expression Fc^*^=kFc[1+0.001xFc^2^\l^3^/sin(2\q)]^-1/4^
_refine_ls_extinction_method SHELXL97
_refine_ls_goodness_of_fit_ref 1.073
_refine_ls_hydrogen_treatment mixed
_refine_ls_matrix_type full
_refine_ls_number_parameters 199
_refine_ls_number_reflns 2433
_refine_ls_number_restraints 2
_refine_ls_restrained_S_all 1.073
_refine_ls_R_factor_all 0.0301
_refine_ls_R_factor_gt 0.0293
_refine_ls_shift/su_max 0.000
_refine_ls_shift/su_mean 0.000
_refine_ls_structure_factor_coef Fsqd
_refine_ls_weighting_details 'calc w=1/[\s^2^(Fo^2^)+(0.0519P)^2^+0.4865P] where P=(Fo^2^+2Fc^2^)/3'
_refine_ls_weighting_scheme calc
_refine_ls_wR_factor_gt 0.0844
_refine_ls_wR_factor_ref 0.0851
_reflns_number_gt 2336
_reflns_number_total 2459
_reflns_threshold_expression I>2\s(I)
_cod_data_source_file na1645.cif
_cod_data_source_block I
_cod_original_sg_symbol_Hall -P1
_cod_original_sg_symbol_H-M p-1
_cod_database_code 2014032
_cod_database_fobs_code 2014032

loop_
_symmetry_equiv_pos_as_xyz
'x, y, z'
'-x, -y, -z'

loop_
_atom_site_label
_atom_site_fract_x
_atom_site_fract_y
_atom_site_fract_z
_atom_site_U_iso_or_equiv
_atom_site_adp_type
_atom_site_calc_flag
_atom_site_refinement_flags
_atom_site_occupancy
_atom_site_disorder_assembly
_atom_site_disorder_group
_atom_site_type_symbol
Cr2 0.02080(5) 0.45643(4) 0.21561(4) 0.02838(17) Uani d . 1 . . Cr
Cr3 0.30300(6) 0.30658(4) 0.37196(4) 0.02964(17) Uani d . 1 . . Cr
Cr1 -0.07210(6) 0.16487(4) 0.14729(5) 0.03309(18) Uani d . 1 . . Cr
O8 0.4507(3) 0.2710(2) 0.2171(2) 0.0409(5) Uani d . 1 . . O
O10 0.3985(3) 0.3938(2) 0.4566(2) 0.0465(5) Uani d . 1 . . O
O9 0.2345(4) 0.1677(2) 0.4531(2) 0.0532(6) Uani d . 1 . . O
O7 0.0963(3) 0.4152(2) 0.3556(2) 0.0441(5) Uani d . 1 . . O
O5 0.2028(3) 0.4531(2) 0.0762(2) 0.0482(5) Uani d . 1 . . O
O6 -0.0865(3) 0.6099(2) 0.2405(3) 0.0506(6) Uani d . 1 . . O
O4 -0.1324(3) 0.3461(2) 0.2050(2) 0.0460(5) Uani d . 1 . . O
O2 0.1546(3) 0.1210(2) 0.1131(3) 0.0479(5) Uani d . 1 . . O
O1 -0.1305(4) 0.1478(3) 0.0133(3) 0.0659(8) Uani d . 1 . . O
O3 -0.1940(4) 0.0766(3) 0.2766(3) 0.0676(7) Uani d . 1 . . O
N1 0.5373(3) 0.2812(2) 0.6585(2) 0.0344(5) Uani d D 1 . . N
N2 0.6741(3) 0.1367(2) 0.8140(2) 0.0327(5) Uani d D 1 . . N
C1 0.7511(5) 0.2565(4) 0.5888(3) 0.0498(8) Uani d . 1 . . C
H1A 0.8064 0.3421 0.5839 0.060 Uiso calc R 1 . . H
H1B 0.7839 0.2224 0.4937 0.060 Uiso calc R 1 . . H
C2 0.8298(4) 0.1506(3) 0.6751(3) 0.0429(7) Uani d . 1 . . C
H2A 0.8691 0.0624 0.6265 0.052 Uiso calc R 1 . . H
H2B 0.9406 0.1808 0.6889 0.052 Uiso calc R 1 . . H
C3 0.4566(5) 0.1482(3) 0.6822(4) 0.0530(8) Uani d . 1 . . C
H3A 0.5034 0.0952 0.5954 0.064 Uiso calc R 1 . . H
H3B 0.3177 0.1645 0.7123 0.064 Uiso calc R 1 . . H
C4 0.5166(4) 0.0682(3) 0.7948(3) 0.0433(7) Uani d . 1 . . C
H4A 0.4084 0.0694 0.8824 0.052 Uiso calc R 1 . . H
H4B 0.5620 -0.0271 0.7655 0.052 Uiso calc R 1 . . H
C5 0.4894(4) 0.3539(3) 0.7944(3) 0.0396(6) Uani d . 1 . . C
H5A 0.3521 0.3612 0.8450 0.047 Uiso calc R 1 . . H
H5B 0.5266 0.4465 0.7774 0.047 Uiso calc R 1 . . H
C6 0.5944(4) 0.2746(3) 0.8806(3) 0.0407(6) Uani d . 1 . . C
H6A 0.6974 0.3238 0.8841 0.049 Uiso calc R 1 . . H
H6B 0.5071 0.2639 0.9761 0.049 Uiso calc R 1 . . H
H2 0.729(5) 0.084(3) 0.859(4) 0.059(11) Uiso d D 1 . . H
H1 0.488(5) 0.331(3) 0.605(3) 0.055(10) Uiso d D 1 . . H

loop_
_atom_site_aniso_label
_atom_site_aniso_U_11
_atom_site_aniso_U_22
_atom_site_aniso_U_33
_atom_site_aniso_U_12
_atom_site_aniso_U_13
_atom_site_aniso_U_23
Cr2 0.0280(3) 0.0257(3) 0.0330(3) 0.00169(16) -0.01383(18) -0.00392(16)
Cr3 0.0341(3) 0.0318(3) 0.0264(3) -0.00484(17) -0.01470(18) 0.00289(16)
Cr1 0.0396(3) 0.0279(3) 0.0419(3) -0.00318(18) -0.0270(2) -0.00128(18)
O8 0.0382(10) 0.0496(12) 0.0319(10) 0.0023(8) -0.0110(8) 0.0011(8)
O10 0.0633(14) 0.0465(12) 0.0461(12) -0.0121(10) -0.0381(11) 0.0048(9)
O9 0.0691(15) 0.0414(12) 0.0462(12) -0.0177(11) -0.0135(11) 0.0101(9)
O7 0.0379(10) 0.0627(13) 0.0324(10) 0.0092(9) -0.0172(8) -0.0093(9)
O5 0.0476(12) 0.0506(12) 0.0381(11) -0.0018(10) -0.0061(9) 0.0027(9)
O6 0.0487(12) 0.0316(11) 0.0732(15) 0.0076(9) -0.0264(11) -0.0098(10)
O4 0.0385(11) 0.0357(10) 0.0696(14) -0.0026(8) -0.0253(10) -0.0136(10)
O2 0.0427(11) 0.0385(11) 0.0698(14) 0.0019(9) -0.0304(11) -0.0031(10)
O1 0.0914(19) 0.0553(14) 0.0744(17) 0.0237(13) -0.0663(16) -0.0234(12)
O3 0.0698(17) 0.0544(15) 0.0797(18) -0.0210(13) -0.0249(14) 0.0210(13)
N1 0.0446(13) 0.0348(12) 0.0302(11) 0.0027(10) -0.0236(10) 0.0025(9)
N2 0.0304(11) 0.0351(12) 0.0337(12) -0.0006(9) -0.0150(9) 0.0106(9)
C1 0.0532(18) 0.0574(19) 0.0279(14) -0.0007(15) -0.0032(13) 0.0055(13)
C2 0.0280(13) 0.0492(16) 0.0436(16) 0.0005(12) -0.0047(12) 0.0037(13)
C3 0.059(2) 0.0399(16) 0.081(2) -0.0100(14) -0.0497(19) -0.0023(15)
C4 0.0385(15) 0.0292(14) 0.0624(19) -0.0104(11) -0.0164(14) 0.0085(12)
C5 0.0524(17) 0.0315(13) 0.0360(14) 0.0056(12) -0.0197(13) -0.0068(11)
C6 0.0510(17) 0.0446(16) 0.0307(14) -0.0011(13) -0.0204(12) -0.0055(11)

loop_
_atom_type_symbol
_atom_type_description
_atom_type_scat_dispersion_real
_atom_type_scat_dispersion_imag
_atom_type_scat_source
C C 0.0033 0.0016 'International Tables Vol C Tables 4.2.6.8 and 6.1.1.4'
H H 0.0000 0.0000 'International Tables Vol C Tables 4.2.6.8 and 6.1.1.4'
N N 0.0061 0.0033 'International Tables Vol C Tables 4.2.6.8 and 6.1.1.4'
Cl Cl 0.1484 0.1585 'International Tables Vol C Tables 4.2.6.8 and 6.1.1.4'
Zn Zn 0.2839 1.4301 'International Tables Vol C Tables 4.2.6.8 and 6.1.1.4'
O O 0.0106 0.0060 'International Tables Vol C Tables 4.2.6.8 and 6.1.1.4'
Cr Cr 0.3209 0.6236 'International Tables Vol C Tables 4.2.6.8 and 6.1.1.4'

loop_
_geom_angle_atom_site_label_1
_geom_angle_atom_site_label_2
_geom_angle_atom_site_label_3
_geom_angle
_geom_angle_publ_flag
O5 Cr2 O6 108.74(12) yes
O5 Cr2 O4 111.28(12) yes
O6 Cr2 O4 109.73(11) yes
O5 Cr2 O7 108.80(11) yes
O6 Cr2 O7 107.38(11) yes
O4 Cr2 O7 110.80(11) yes
O8 Cr3 O9 110.10(12) yes
O8 Cr3 O10 110.28(11) yes
O9 Cr3 O10 111.71(12) yes
O8 Cr3 O7 107.76(10) yes
O9 Cr3 O7 109.18(12) yes
O10 Cr3 O7 107.69(11) yes
O1 Cr1 O3 110.76(16) yes
O1 Cr1 O2 111.56(14) yes
O3 Cr1 O2 110.19(13) yes
O1 Cr1 O4 109.14(11) yes
O3 Cr1 O4 106.17(13) yes
O2 Cr1 O4 108.85(10) yes
Cr2 O7 Cr3 132.80(12) yes
Cr2 O4 Cr1 127.34(12) yes
C3 N1 C5 110.2(2) ?
C3 N1 C1 109.8(2) ?
C5 N1 C1 109.4(2) ?
C3 N1 H1 108(2) ?
C5 N1 H1 110(2) ?
C1 N1 H1 110(2) ?
C6 N2 C2 110.5(2) ?
C6 N2 C4 109.5(2) ?
C2 N2 C4 110.1(2) ?
C6 N2 H2 114(3) ?
C2 N2 H2 103(3) ?
C4 N2 H2 109(3) ?
N1 C1 C2 108.2(2) ?
N1 C1 H1A 110.1 ?
C2 C1 H1A 110.1 ?
N1 C1 H1B 110.1 ?
C2 C1 H1B 110.1 ?
H1A C1 H1B 108.4 ?
N2 C2 C1 107.8(2) ?
N2 C2 H2A 110.1 ?
C1 C2 H2A 110.1 ?
N2 C2 H2B 110.1 ?
C1 C2 H2B 110.1 ?
H2A C2 H2B 108.5 ?
N1 C3 C4 109.0(2) ?
N1 C3 H3A 109.9 ?
C4 C3 H3A 109.9 ?
N1 C3 H3B 109.9 ?
C4 C3 H3B 109.9 ?
H3A C3 H3B 108.3 ?
N2 C4 C3 107.3(2) ?
N2 C4 H4A 110.2 ?
C3 C4 H4A 110.2 ?
N2 C4 H4B 110.2 ?
C3 C4 H4B 110.2 ?
H4A C4 H4B 108.5 ?
N1 C5 C6 109.1(2) ?
N1 C5 H5A 109.9 ?
C6 C5 H5A 109.9 ?
N1 C5 H5B 109.9 ?
C6 C5 H5B 109.9 ?
H5A C5 H5B 108.3 ?
N2 C6 C5 108.3(2) ?
N2 C6 H6A 110.0 ?
C5 C6 H6A 110.0 ?
N2 C6 H6B 110.0 ?
C5 C6 H6B 110.0 ?
H6A C6 H6B 108.4 ?

loop_
_geom_bond_atom_site_label_1
_geom_bond_atom_site_label_2
_geom_bond_site_symmetry_2
_geom_bond_distance
_geom_bond_publ_flag
Cr2 O5 . 1.581(2) yes
Cr2 O6 . 1.594(2) yes
Cr2 O4 . 1.702(2) yes
Cr2 O7 . 1.7195(19) yes
Cr3 O8 . 1.5947(19) yes
Cr3 O9 . 1.602(2) yes
Cr3 O10 . 1.618(2) yes
Cr3 O7 . 1.817(2) yes
Cr1 O1 . 1.587(2) yes
Cr1 O3 . 1.601(3) yes
Cr1 O2 . 1.614(2) yes
Cr1 O4 . 1.837(2) yes
N1 C3 . 1.477(4) ?
N1 C5 . 1.484(3) ?
N1 C1 . 1.499(4) ?
N1 H1 . 0.862(18) ?
N2 C6 . 1.488(4) ?
N2 C2 . 1.495(3) ?
N2 C4 . 1.500(4) ?
N2 H2 . 0.836(19) ?
C1 C2 . 1.523(4) ?
C1 H1A . 0.9700 ?
C1 H1B . 0.9700 ?
C2 H2A . 0.9700 ?
C2 H2B . 0.9700 ?
C3 C4 . 1.521(4) ?
C3 H3A . 0.9700 ?
C3 H3B . 0.9700 ?
C4 H4A . 0.9700 ?
C4 H4B . 0.9700 ?
C5 C6 . 1.502(4) ?
C5 H5A . 0.9700 ?
C5 H5B . 0.9700 ?
C6 H6A . 0.9700 ?
C6 H6B . 0.9700 ?

loop_
_geom_hbond_atom_site_label_D
_geom_hbond_atom_site_label_H
_geom_hbond_atom_site_label_A
_geom_hbond_site_symmetry_A
_geom_hbond_distance_DH
_geom_hbond_distance_HA
_geom_hbond_distance_DA
_geom_hbond_angle_DHA
_geom_hbond_publ_flag
N1 H1 O10 . 0.86(4) 1.90(4) 2.738(4) 164(3) yes
N2 H2 O2 2_656 0.84(4) 2.13(3) 2.868(3) 147(3) yes
N2 H2 O1 1_656 0.84(4) 2.31(4) 2.893(4) 127(3) yes
C6 H6A O5 2_666 0.97 2.48 3.339(4) 147 yes
C6 H6B O8 1_556 0.97 2.33 3.199(3) 148 yes
C4 H4B O9 2_656 0.97 2.55 3.348(3) 140 yes
C4 H4B O8 2_656 0.97 2.39 3.294(4) 154 yes
C4 H4A O2 1_556 0.97 2.47 3.419(3) 168 yes
C5 H5A O6 2_566 0.97 2.42 3.135(4) 131 yes
C5 H5A O5 1_556 0.97 2.37 3.020(3) 124 yes

loop_
_geom_torsion_atom_site_label_1
_geom_torsion_atom_site_label_2
_geom_torsion_atom_site_label_3
_geom_torsion_atom_site_label_4
_geom_torsion
_geom_torsion_publ_flag
O5 Cr2 O7 Cr3 -30.2(2) ?
O6 Cr2 O7 Cr3 -147.73(18) ?
O4 Cr2 O7 Cr3 92.44(19) ?
O8 Cr3 O7 Cr2 12.7(2) ?
O9 Cr3 O7 Cr2 -106.89(19) ?
O10 Cr3 O7 Cr2 131.63(18) ?
O5 Cr2 O4 Cr1 48.2(2) ?
O6 Cr2 O4 Cr1 168.56(16) ?
O7 Cr2 O4 Cr1 -73.03(18) ?
O1 Cr1 O4 Cr2 -119.43(19) ?
O3 Cr1 O4 Cr2 121.14(18) ?
O2 Cr1 O4 Cr2 2.5(2) ?
C3 N1 C1 C2 -52.4(3) ?
C5 N1 C1 C2 68.6(3) ?
C6 N2 C2 C1 -52.0(3) ?
C4 N2 C2 C1 69.1(3) ?
N1 C1 C2 N2 -13.7(3) yes
C5 N1 C3 C4 -51.4(3) ?
C1 N1 C3 C4 69.2(3) ?
C6 N2 C4 C3 69.0(3) ?
C2 N2 C4 C3 -52.8(3) ?
N1 C3 C4 N2 -13.9(4) yes
C3 N1 C5 C6 67.6(3) ?
C1 N1 C5 C6 -53.2(3) ?
C2 N2 C6 C5 68.0(3) ?
C4 N2 C6 C5 -53.5(3) ?
N1 C5 C6 N2 -12.3(3) yes
